data_7225692
loop_
_publ_author_name
'Sovago, Ioana'
'Thomas, Lynne H.'
'Adam, Martin S.'
'Capelli, Silvia C.'
'Wilson, Chick C.'
'Farrugia, Louis J.'

_publ_section_title
;
 High resolution X-ray and neutron diffraction studies on molecular
 complexes of chloranilic acid and lutidines
;
_journal_issue 30
_journal_name_full CrystEngComm
_journal_page_first 5697
_journal_paper_doi 10.1039/C6CE01065B
_journal_volume 18
_journal_year 2016
_chemical_formula_moiety
;
C6 Cl2 O4, 2(C7 H10 N), 4(H2 O) 
;
_chemical_formula_sum 'C20 H28 Cl2 N2 O8'
_chemical_formula_weight 495.34
_chemical_name_systematic
;
 ?
;
_space_group_crystal_system triclinic
_space_group_IT_number 2
_space_group_name_Hall '-P 1'
_space_group_name_H-M_alt 'P -1'
_symmetry_space_group_name_Hall '-P 1'
_symmetry_space_group_name_H-M 'P -1'
_atom_sites_solution_hydrogens geom
_atom_sites_solution_primary direct
_atom_sites_solution_secondary difmap
_audit_update_record
;
2016-05-04 deposited with the CCDC.
2016-06-13 downloaded from the CCDC.
;
_cell_angle_alpha 71.310(2)
_cell_angle_beta 70.3580(10)
_cell_angle_gamma 76.061(2)
_cell_formula_units_Z 1
_cell_length_a 7.9413(3)
_cell_length_b 8.9010(4)
_cell_length_c 9.0838(3)
_cell_measurement_reflns_used 12071
_cell_measurement_temperature 100(2)
_cell_measurement_theta_max 51.277
_cell_measurement_theta_min 2.443
_cell_measurement_wavelength 0.71073
_cell_volume 566.42(4)
_computing_cell_refinement 'HKL Scalepack (Otwinowski & Minor 1997)'
_computing_data_collection 'Collect (Bruker AXS BV, 1997-2004)'
_computing_data_reduction 'HKL Denzo and Scalepack (Otwinowski & Minor 1997)'
_computing_molecular_graphics 'Ortep-3 for Windows (Farrugia, 1997)'
_computing_publication_material 'WinGX publication routines (Farrugia, 1999)'
_computing_structure_refinement 'SHELXL-97 (Sheldrick, 2008)'
_computing_structure_solution 'SHELXS-97 (Sheldrick, 2008)'
_diffrn_ambient_temperature 100(2)
_diffrn_detector 'CCD plate'
_diffrn_detector_area_resol_mean 9
_diffrn_measured_fraction_theta_full 0.999
_diffrn_measured_fraction_theta_max 0.96
_diffrn_measurement_device '95mm CCD camera on \k-goniostat'
_diffrn_measurement_device_type KappaCCD
_diffrn_measurement_method 'CCD rotation images, thick slices'
_diffrn_orient_matrix_type 'by Bruker AXS Collect from scalepack cell'
_diffrn_orient_matrix_UB_11 -0.1331475
_diffrn_orient_matrix_UB_12 0.319771E-1
_diffrn_orient_matrix_UB_13 0.201288E-1
_diffrn_orient_matrix_UB_21 -0.15179E-2
_diffrn_orient_matrix_UB_22 0.531511E-1
_diffrn_orient_matrix_UB_23 0.822603E-1
_diffrn_orient_matrix_UB_31 0.219258E-1
_diffrn_orient_matrix_UB_32 0.1023231
_diffrn_orient_matrix_UB_33 -0.868276E-1
_diffrn_radiation_monochromator graphite
_diffrn_radiation_probe x-ray
_diffrn_radiation_type MoK\a
_diffrn_radiation_wavelength 0.71073
_diffrn_reflns_av_R_equivalents 0.0837
_diffrn_reflns_av_unetI/netI 0.0272
_diffrn_reflns_Laue_measured_fraction_full 0.999
_diffrn_reflns_Laue_measured_fraction_max 0.96
_diffrn_reflns_limit_h_max 17
_diffrn_reflns_limit_h_min -15
_diffrn_reflns_limit_k_max 19
_diffrn_reflns_limit_k_min -17
_diffrn_reflns_limit_l_max 19
_diffrn_reflns_limit_l_min 0
_diffrn_reflns_number 12074
_diffrn_reflns_point_group_measured_fraction_full 0.999
_diffrn_reflns_point_group_measured_fraction_max 0.96
_diffrn_reflns_reduction_process
;
 Scaled and merged with Sortav
 R.H. Blessing, (1987) Cryst. Rev. 1, 3-58
 R.H. Blessing, (1989) J. Appl. Cryst. 22, 396-397
;
_diffrn_reflns_theta_full 25.242
_diffrn_reflns_theta_max 51.28
_diffrn_reflns_theta_min 2.44
_exptl_absorpt_coefficient_mu 0.336
_exptl_absorpt_correction_T_max 0.7496
_exptl_absorpt_correction_T_min 0.5187
_exptl_absorpt_correction_type multi-scan
_exptl_absorpt_process_details 'SADABS, Bruker(2001)'
_exptl_crystal_colour purple
_exptl_crystal_density_diffrn 1.452
_exptl_crystal_density_method 'not measured'
_exptl_crystal_description prism
_exptl_crystal_F_000 260
_exptl_crystal_size_max 0.31
_exptl_crystal_size_mid 0.22
_exptl_crystal_size_min 0.20
_refine_diff_density_max 0.6
_refine_diff_density_min -0.287
_refine_diff_density_rms 0.058
_refine_ls_extinction_method none
_refine_ls_goodness_of_fit_ref 1.029
_refine_ls_hydrogen_treatment refall
_refine_ls_matrix_type full
_refine_ls_number_constraints 0
_refine_ls_number_parameters 201
_refine_ls_number_reflns 12071
_refine_ls_number_restraints 0
_refine_ls_restrained_S_all 1.029
_refine_ls_R_factor_all 0.0354
_refine_ls_R_factor_gt 0.0289
_refine_ls_shift/su_max 0.002
_refine_ls_shift/su_mean 0
_refine_ls_structure_factor_coef Fsqd
_refine_ls_weighting_details 'w=1/[\s^2^(Fo^2^)+(0.0577P)^2^+0.0089P] where P=(Fo^2^+2Fc^2^)/3'
_refine_ls_weighting_scheme calc
_refine_ls_wR_factor_gt 0.0872
_refine_ls_wR_factor_ref 0.0903
_reflns_Friedel_coverage 0
_reflns_number_gt 10236
_reflns_number_total 12071
_reflns_threshold_expression 'I > 2\s(I)'
_cod_data_source_file c6ce01065b3.cif
_cod_data_source_block 3_shelx
_cod_depositor_comments
;
The following automatic conversions were performed:

'_space_group_crystal_system' value 'Triclinic' changed to
'triclinic' according to
/usr/data/users/saulius/crontab/automatic-downloads/rss-feeds/RSC/lib/dictionaries/cif_core.dic
dictionary named 'cif_core.dic' version 2.4.2 from 2011-04-26.

Automatic conversion script
Id: cif_fix_values 4268 2015-11-12 08:31:59Z antanas 

 Adding full bibliography for 7225667--7225698.cif.
;
_cod_database_code 7225692

loop_
_symmetry_equiv_pos_as_xyz
'x, y, z'
'-x, -y, -z'

loop_
_atom_site_label
_atom_site_type_symbol
_atom_site_fract_x
_atom_site_fract_y
_atom_site_fract_z
_atom_site_U_iso_or_equiv
_atom_site_adp_type
_atom_site_occupancy
_atom_site_site_symmetry_order
_atom_site_calc_flag
Cl1 Cl 0.76235(2) 0.45580(2) 0.30214(2) 0.02054(2) Uani 1 1 d
O2 O 1.03649(4) 0.21525(3) 0.43789(3) 0.01790(4) Uani 1 1 d
O3 O 1.25160(4) 0.25742(3) 0.58894(4) 0.01908(4) Uani 1 1 d
O111 O 1.18422(4) -0.06939(3) 0.66261(4) 0.01958(4) Uani 1 1 d
O121 O 1.52947(4) -0.16631(4) 0.69052(4) 0.02050(4) Uani 1 1 d
N125 N 1.65482(4) 0.04067(4) 0.77664(3) 0.01761(4) Uani 1 1 d
C121 C 1.63704(4) 0.31397(4) 0.75837(4) 0.01841(4) Uani 1 1 d
C122 C 1.71941(4) 0.27287(4) 0.88239(4) 0.01665(4) Uani 1 1 d
C123 C 1.77003(4) 0.11065(4) 0.94959(4) 0.01705(4) Uani 1 1 d
C124 C 1.73801(4) -0.00604(4) 0.89491(4) 0.01620(4) Uani 1 1 d
C126 C 1.60455(5) 0.19547(5) 0.70847(4) 0.01942(5) Uani 1 1 d
C22 C 1.74635(6) 0.39947(6) 0.94527(5) 0.02471(6) Uani 1 1 d
C24 C 1.78866(6) -0.18100(5) 0.96023(5) 0.02366(6) Uani 1 1 d
C111 C 0.89588(4) 0.48235(3) 0.40626(3) 0.01365(4) Uani 1 1 d
C112 C 1.01704(4) 0.35021(3) 0.45976(3) 0.01276(3) Uani 1 1 d
C113 C 1.13447(4) 0.37218(3) 0.55442(3) 0.01299(3) Uani 1 1 d
H121 H 1.6034(14) 0.4207(12) 0.7078(13) 0.035(2) Uiso 1 1 d
H123 H 1.8218(13) 0.0836(11) 1.0337(11) 0.027(2) Uiso 1 1 d
H125 H 1.6260(15) -0.0364(14) 0.7413(14) 0.046(3) Uiso 1 1 d
H126 H 1.5432(14) 0.2150(12) 0.6293(12) 0.030(2) Uiso 1 1 d
H22A H 1.6701(16) 0.3926(13) 1.0489(15) 0.051(3) Uiso 1 1 d
H22B H 1.8644(16) 0.3868(13) 0.9406(15) 0.050(3) Uiso 1 1 d
H22C H 1.7113(17) 0.5162(15) 0.8714(16) 0.052(3) Uiso 1 1 d
H24A H 1.7024(13) -0.2432(12) 0.9690(12) 0.030(2) Uiso 1 1 d
H24B H 1.8973(13) -0.2165(13) 0.8874(12) 0.034(2) Uiso 1 1 d
H24C H 1.7885(14) -0.2046(12) 1.0641(13) 0.038(3) Uiso 1 1 d
H1A H 1.1618(15) 0.0309(13) 0.6121(13) 0.042(3) Uiso 1 1 d
H1B H 1.1329(15) -0.1189(13) 0.6220(14) 0.042(3) Uiso 1 1 d
H2A H 1.4229(14) -0.1391(12) 0.6785(13) 0.038(3) Uiso 1 1 d
H2B H 1.6011(13) -0.1861(11) 0.6077(12) 0.030(2) Uiso 1 1 d

loop_
_atom_site_aniso_label
_atom_site_aniso_U_11
_atom_site_aniso_U_22
_atom_site_aniso_U_33
_atom_site_aniso_U_23
_atom_site_aniso_U_13
_atom_site_aniso_U_12
Cl1 0.02648(4) 0.01522(3) 0.02824(4) -0.00761(2) -0.01995(3) 0.00203(2)
O2 0.02093(9) 0.01201(7) 0.02584(10) -0.00831(6) -0.01281(8) 0.00188(6)
O3 0.02047(9) 0.01446(7) 0.02709(10) -0.00868(7) -0.01537(8) 0.00564(6)
O111 0.02030(9) 0.01394(7) 0.02636(10) -0.00364(7) -0.01028(8) -0.00279(6)
O121 0.01724(8) 0.02611(11) 0.02185(9) -0.01016(8) -0.00630(7) -0.00348(7)
N125 0.01601(8) 0.02345(10) 0.01643(8) -0.00755(7) -0.00465(7) -0.00518(7)
C121 0.01552(9) 0.02099(11) 0.01809(10) -0.00466(8) -0.00554(8) -0.00104(8)
C122 0.01410(8) 0.02084(10) 0.01639(9) -0.00749(8) -0.00317(7) -0.00318(7)
C123 0.01614(9) 0.02184(11) 0.01520(9) -0.00550(8) -0.00631(7) -0.00287(8)
C124 0.01431(8) 0.01934(10) 0.01482(8) -0.00466(7) -0.00328(7) -0.00322(7)
C126 0.01687(10) 0.02672(13) 0.01697(10) -0.00556(9) -0.00799(8) -0.00304(9)
C22 0.02586(14) 0.02716(15) 0.02563(14) -0.01358(12) -0.00410(12) -0.00759(12)
C24 0.02331(13) 0.01927(12) 0.02346(13) -0.00299(10) -0.00286(11) -0.00316(10)
C111 0.01578(8) 0.01145(7) 0.01644(8) -0.00461(6) -0.00880(7) 0.00050(6)
C112 0.01373(8) 0.01081(7) 0.01513(8) -0.00436(6) -0.00634(6) 0.00026(6)
C113 0.01379(8) 0.01114(7) 0.01540(8) -0.00433(6) -0.00692(6) 0.00090(6)

loop_
_atom_type_symbol
_atom_type_description
_atom_type_scat_dispersion_real
_atom_type_scat_dispersion_imag
_atom_type_scat_source
Cl Cl 0.1484 0.1585 'International Tables Vol C Tables 4.2.6.8 and 6.1.1.4'
O O 0.0106 0.006 'International Tables Vol C Tables 4.2.6.8 and 6.1.1.4'
N N 0.0061 0.0033 'International Tables Vol C Tables 4.2.6.8 and 6.1.1.4'
C C 0.0033 0.0016 'International Tables Vol C Tables 4.2.6.8 and 6.1.1.4'
H H 0 0 'International Tables Vol C Tables 4.2.6.8 and 6.1.1.4'

loop_
_geom_angle_atom_site_label_1
_geom_angle_atom_site_label_2
_geom_angle_atom_site_label_3
_geom_angle
_geom_angle_site_symmetry_1
_geom_angle_site_symmetry_3
H1A O111 H1B 103.2(10) . .
H2A O121 H2B 109.3(10) . .
C126 N125 C124 122.33(3) . .
C126 N125 H125 117.3(7) . .
C124 N125 H125 120.4(7) . .
C126 C121 C122 120.01(3) . .
C126 C121 H121 118.8(7) . .
C122 C121 H121 121.2(7) . .
C123 C122 C121 117.91(3) . .
C123 C122 C22 121.13(3) . .
C121 C122 C22 120.92(3) . .
C124 C123 C122 120.73(3) . .
C124 C123 H123 121.5(6) . .
C122 C123 H123 117.7(6) . .
N125 C124 C123 118.77(3) . .
N125 C124 C24 117.46(3) . .
C123 C124 C24 123.77(3) . .
N125 C126 C121 120.23(3) . .
N125 C126 H126 115.5(6) . .
C121 C126 H126 124.2(6) . .
C122 C22 H22A 109.0(7) . .
C122 C22 H22B 108.8(7) . .
H22A C22 H22B 112.9(11) . .
C122 C22 H22C 110.1(7) . .
H22A C22 H22C 107.6(9) . .
H22B C22 H22C 108.3(10) . .
C124 C24 H24A 113.7(6) . .
C124 C24 H24B 108.4(6) . .
H24A C24 H24B 105.9(8) . .
C124 C24 H24C 111.2(7) . .
H24A C24 H24C 101.0(9) . .
H24B C24 H24C 116.5(9) . .
C112 C111 C113 123.28(2) . 2_766
C112 C111 Cl1 117.42(2) . .
C113 C111 Cl1 119.01(2) 2_766 .
O2 C112 C111 124.80(3) . .
O2 C112 C113 117.45(2) . .
C111 C112 C113 117.75(2) . .
O3 C113 C111 124.67(3) . 2_766
O3 C113 C112 116.58(2) . .
C111 C113 C112 118.74(2) 2_766 .

loop_
_geom_bond_atom_site_label_1
_geom_bond_atom_site_label_2
_geom_bond_distance
_geom_bond_site_symmetry_2
Cl1 C111 1.7359(3) .
O2 C112 1.2448(3) .
O3 C113 1.2410(3) .
O111 H1A 0.869(11) .
O111 H1B 0.888(11) .
O121 H2A 0.856(11) .
O121 H2B 0.819(10) .
N125 C126 1.3400(5) .
N125 C124 1.3499(4) .
N125 H125 0.945(12) .
C121 C126 1.3787(5) .
C121 C122 1.3953(5) .
C121 H121 0.930(10) .
C122 C123 1.3927(5) .
C122 C22 1.5009(5) .
C123 C124 1.3903(5) .
C123 H123 0.926(10) .
C124 C24 1.4851(5) .
C126 H126 0.949(10) .
C22 H22A 0.924(12) .
C22 H22B 0.905(12) .
C22 H22C 1.070(13) .
C24 H24A 0.949(10) .
C24 H24B 0.949(10) .
C24 H24C 0.898(11) .
C111 C112 1.3958(4) .
C111 C113 1.3965(4) 2_766
C112 C113 1.5433(4) .
C113 C111 1.3965(4) 2_766

loop_
_geom_torsion_atom_site_label_1
_geom_torsion_atom_site_label_2
_geom_torsion_atom_site_label_3
_geom_torsion_atom_site_label_4
_geom_torsion
_geom_torsion_site_symmetry_1
_geom_torsion_site_symmetry_4
C126 C121 C122 C123 1.41(5) . .
C126 C121 C122 C22 -176.42(3) . .
C121 C122 C123 C124 -0.40(5) . .
C22 C122 C123 C124 177.42(3) . .
C126 N125 C124 C123 1.04(5) . .
C126 N125 C124 C24 -179.51(3) . .
C122 C123 C124 N125 -0.80(5) . .
C122 C123 C124 C24 179.79(3) . .
C124 N125 C126 C121 -0.03(5) . .
C122 C121 C126 N125 -1.23(5) . .
C113 C111 C112 O2 173.91(3) 2_766 .
Cl1 C111 C112 O2 0.19(4) . .
C113 C111 C112 C113 -5.48(5) 2_766 .
Cl1 C111 C112 C113 -179.20(2) . .
O2 C112 C113 O3 6.40(4) . .
C111 C112 C113 O3 -174.16(3) . .
O2 C112 C113 C111 -174.21(3) . 2_766
C111 C112 C113 C111 5.23(4) . 2_766
